data_4323218
loop_
_publ_author_name
'Alexander J. Norquist'
'Kevin R. Heier'
'Charlotte L. Stern'
'Kenneth R. Poeppelmeier'

_publ_contact_author
;
Poeppelmeier, Kenneth R.
Department of Chemistry
Northwestern University
Evanston, Illinois 60208-3113
;
_publ_contact_author_email 'krp@nwu.edu '
_publ_contact_author_fax ' (847) 491-7713 '
_publ_contact_author_phone '(847) 491-3505 '
_publ_section_title
;
 Composition Space Diagrams for Mixed Transition Metal Oxide Fluorides
;
_journal_name_full 'Inorganic Chemistry'
_journal_page_first 6495
_journal_page_last 6501
_journal_paper_doi 10.1021/ic9807238
_journal_volume 37
_journal_year 1998
_chemical_compound_source 'hydro(solvato)thermal synthesis'
_chemical_formula_moiety 'C20 H20 Cu F5 N4 O Ta'
_chemical_formula_sum 'C20 H20 Cu F5 N4 O Ta'
_chemical_formula_weight 671.89
_space_group_IT_number 15
_symmetry_cell_setting monoclinic
_symmetry_Int_Tables_number 15
_symmetry_space_group_name_Hall '-C 2yc'
_symmetry_space_group_name_H-M 'C 1 2/c 1'
_audit_creation_date 1998-02-26
_audit_creation_method 'by teXsan v1.7'
_audit_update_record
;
?
;
_cell_angle_alpha 90
_cell_angle_beta 97.73(5)
_cell_angle_gamma 90
_cell_formula_units_Z 4
_cell_length_a 10.541(3)
_cell_length_b 13.547(6)
_cell_length_c 16.04(1)
_cell_measurement_reflns_used 25
_cell_measurement_temperature 153.2
_cell_measurement_theta_max 0.0
_cell_measurement_theta_min 0.0
_cell_volume 2269.7(19)
_computing_cell_refinement 'MSC/AFC Diffractometer Control'
_computing_data_collection 'MSC/AFC Diffractometer Control'
_computing_data_reduction 'teXsan (MSC, 1995)'
_computing_publication_material 'teXsan (MSC, 1995)'
_computing_structure_refinement 'teXsan (MSC, 1995)'
_computing_structure_solution
;
SHELXS86 (Sheldrick, 1985)
;
_diffrn_ambient_temperature 153.2
_diffrn_measurement_device Cad4
_diffrn_measurement_method \w-\q
_diffrn_orient_matrix_UB_11 -0.06983
_diffrn_orient_matrix_UB_12 0.05047
_diffrn_orient_matrix_UB_13 -0.00569
_diffrn_orient_matrix_UB_21 0.06064
_diffrn_orient_matrix_UB_22 0.05017
_diffrn_orient_matrix_UB_23 -0.01766
_diffrn_orient_matrix_UB_31 -0.02471
_diffrn_orient_matrix_UB_32 -0.01958
_diffrn_orient_matrix_UB_33 -0.06010
_diffrn_radiation_detector 'scintillation counter'
_diffrn_radiation_monochromator graphite
_diffrn_radiation_source 'X-ray tube'
_diffrn_radiation_type 'Mo K\a'
_diffrn_radiation_wavelength 0.7107
_diffrn_reflns_av_R_equivalents 1.658
_diffrn_reflns_av_sigmaI/netI 0.060
_diffrn_reflns_limit_h_max 12
_diffrn_reflns_limit_h_min -12
_diffrn_reflns_limit_k_max 0
_diffrn_reflns_limit_k_min -16
_diffrn_reflns_limit_l_max 0
_diffrn_reflns_limit_l_min -19
_diffrn_reflns_number 2169
_diffrn_reflns_reduction_process 'Lp corrections applied'
_diffrn_reflns_theta_max 24.97
_diffrn_reflns_theta_min 2.46
_diffrn_standards_decay_% -1.27
_diffrn_standards_interval_count 90
_diffrn_standards_number 3
_exptl_absorpt_coefficient_mu 5.806
_exptl_absorpt_correction_T_max 0.589
_exptl_absorpt_correction_T_min 0.491
_exptl_absorpt_correction_type analytical
_exptl_crystal_colour blue
_exptl_crystal_density_diffrn 1.966
_exptl_crystal_density_meas 1.939(4)
_exptl_crystal_density_method 'floatation pycnometry'
_exptl_crystal_description block
_exptl_crystal_F_000 1292.00
_exptl_crystal_size_max .19
_exptl_crystal_size_mid .15
_exptl_crystal_size_min .12
_refine_diff_density_max 0.69
_refine_diff_density_min -0.47
_refine_ls_extinction_coef 0.00000006(1)
_refine_ls_extinction_expression 'equ(3) Acta Cryst.(1968) A24, p213.'
_refine_ls_extinction_method 'Zachariasen (1967)'
_refine_ls_goodness_of_fit_all 1.267
_refine_ls_goodness_of_fit_obs 1.267
_refine_ls_hydrogen_treatment noref
_refine_ls_matrix_type full
_refine_ls_number_constraints 9
_refine_ls_number_parameters 149
_refine_ls_number_reflns 1516
_refine_ls_number_restraints 0
_refine_ls_R_factor_all 0.0216
_refine_ls_R_factor_obs 0.0216
_refine_ls_shift/esd_max 0.0390
_refine_ls_shift/esd_mean 0.0020
_refine_ls_structure_factor_coef F
_refine_ls_weighting_details 'w = 1/[\s^2^(Fo)]'
_refine_ls_weighting_scheme calc
_refine_ls_wR_factor_all 0.0206
_refine_ls_wR_factor_obs 0.0206
_reflns_number_observed 1516
_reflns_number_total 2094
_reflns_observed_criterion >3.00\s(I)
_cod_data_source_file ic9807238_1.cif
_cod_data_source_block Cu(NC5H5)4TaOF5-IC9807238
_cod_depositor_comments
;
The following automatic conversions were performed:

'_refine_ls_weighting_scheme' value 'w = 1/[\s^2^(Fo)]' was changed
to 'calc'. New tag '_refine_ls_weighting_details' was created. The
value of the new tag was set to 'w = 1/[\s^2^(Fo)]'.

Automatic conversion script
Id: cif_fix_values 3143 2015-03-26 13:38:13Z robertas 
;
_cod_original_cell_volume 2270.2319
_cod_original_sg_symbol_H-M 'C 2/c '
_cod_original_formula_sum 'C20 H20 Cu F5 N4 O Ta '
_cod_database_code 4323218

loop_
_symmetry_equiv_pos_as_xyz
'1/2+x,1/2+y,   +z'
'   +x,   +y,   +z'
'   -x,   +y,1/2-z'
1/2-x,1/2+y,1/2-z
'   -x,   -y,   -z'
'1/2-x,1/2-y,   -z'
'   +x,   -y,1/2+z'
1/2+x,1/2-y,1/2+z

loop_
_atom_site_aniso_label
_atom_site_aniso_U_11
_atom_site_aniso_U_22
_atom_site_aniso_U_33
_atom_site_aniso_U_12
_atom_site_aniso_U_13
_atom_site_aniso_U_23
Ta(1) 0.0250(2) 0.0284(2) 0.0157(1) 0.0107(2) 0.0010(1) 0.0011(2)
Cu(1) 0.0231(4) 0.0297(5) 0.0174(4) 0.0066(4) 0.0048(3) 0.0005(4)
F(1) 0.025(2) 0.020(2) 0.020(2) -0.004(1) 0.003(1) 0.001(1)
F(2) 0.042(2) 0.042(2) 0.028(2) -0.019(1) 0.017(1) -0.010(1)
F(3) 0.026(2) 0.034(2) 0.053(2) 0.003(1) -0.004(1) 0.014(2)
O 0.0248 0.0200 0.0199 -0.0041 0.0034 0.0007
N(1) 0.020(2) 0.021(2) 0.025(2) 0.000(2) 0.001(2) -0.006(2)
N(2) 0.020(2) 0.026(2) 0.017(2) 0.000(2) 0.002(2) 0.001(2)
C(1) 0.024(3) 0.022(2) 0.045(4) -0.001(2) 0.010(3) -0.006(2)
C(2) 0.023(3) 0.032(3) 0.055(4) 0.000(2) 0.010(3) -0.008(3)
C(3) 0.032(3) 0.039(4) 0.054(4) 0.012(3) -0.007(3) -0.006(3)
C(4) 0.046(3) 0.030(3) 0.038(3) 0.003(2) -0.005(3) 0.007(2)
C(5) 0.027(3) 0.028(3) 0.034(3) -0.004(2) 0.001(2) 0.002(2)
C(6) 0.034(3) 0.043(3) 0.026(3) -0.017(3) 0.007(2) -0.006(2)
C(7) 0.042(3) 0.059(4) 0.032(3) -0.022(3) 0.014(3) -0.001(3)
C(8) 0.042(3) 0.053(4) 0.022(3) -0.014(3) 0.003(3) -0.007(3)
C(9) 0.038(3) 0.036(3) 0.025(3) -0.008(3) -0.002(2) -0.003(2)
C(10) 0.030(3) 0.023(3) 0.029(3) -0.005(2) 0.005(2) 0.005(2)

loop_
_atom_site_label
_atom_site_fract_x
_atom_site_fract_y
_atom_site_fract_z
_atom_site_U_iso_or_equiv
_atom_site_occupancy
_atom_site_refinement_flags
_atom_site_thermal_displace_type
_atom_site_calc_flag
_atom_site_calc_attached_atom
Ta(1) 0.5000 0.5000 0.5000 0.02319(7) 0.500 S Uani d ?
Cu(1) 0.2500 0.2500 0.5000 0.0232(2) 0.500 S Uani d ?
F(1) 0.3832(3) 0.3905(2) 0.4973(2) 0.0215(8) 0.500 . Uani d ?
F(2) 0.5429(3) 0.4604(2) 0.3921(2) 0.0362(8) 1.000 . Uani d ?
F(3) 0.6351(3) 0.4191(2) 0.5536(2) 0.0385(9) 1.000 . Uani d ?
O 0.3832 0.3905 0.4973 0.022 0.500 . Uani d ?
N(1) 0.0932(3) 0.3350(3) 0.4650(2) 0.022(1) 1.000 . Uani d ?
N(2) 0.2619(3) 0.2284(3) 0.3742(2) 0.021(1) 1.000 . Uani d ?
C(1) -0.0216(5) 0.3077(3) 0.4833(3) 0.030(2) 1.000 . Uani d ?
C(2) -0.1320(5) 0.3598(4) 0.4558(4) 0.036(2) 1.000 . Uani d ?
C(3) -0.1247(5) 0.4417(4) 0.4056(4) 0.043(2) 1.000 . Uani d ?
C(4) -0.0061(6) 0.4703(4) 0.3868(3) 0.039(2) 1.000 . Uani d ?
C(5) 0.1001(5) 0.4162(4) 0.4180(3) 0.030(1) 1.000 . Uani d ?
C(6) 0.3308(5) 0.2855(4) 0.3295(3) 0.034(2) 1.000 . Uani d ?
C(7) 0.3327(5) 0.2742(4) 0.2446(3) 0.044(2) 1.000 . Uani d ?
C(8) 0.2617(5) 0.1989(4) 0.2030(3) 0.039(2) 1.000 . Uani d ?
C(9) 0.1893(5) 0.1407(4) 0.2478(3) 0.034(2) 1.000 . Uani d ?
C(10) 0.1908(5) 0.1572(3) 0.3317(3) 0.027(1) 1.000 . Uani d ?
H(1) -0.0277 0.2499 0.5165 0.035 1.000 . Uiso c ?
H(2) -0.2113 0.3400 0.4711 0.045 1.000 . Uiso c ?
H(3) -0.1994 0.4775 0.3846 0.052 1.000 . Uiso c ?
H(4) 0.0018 0.5267 0.3527 0.046 1.000 . Uiso c ?
H(5) 0.1817 0.4376 0.4063 0.036 1.000 . Uiso c ?
H(6) 0.3808 0.3370 0.3578 0.040 1.000 . Uiso c ?
H(7) 0.3815 0.3174 0.2148 0.052 1.000 . Uiso c ?
H(8) 0.2633 0.1879 0.1447 0.047 1.000 . Uiso c ?
H(9) 0.1387 0.0889 0.2206 0.040 1.000 . Uiso c ?
H(10) 0.1393 0.1167 0.3614 0.033 1.000 . Uiso c ?

loop_
_atom_type_symbol
_atom_type_oxidation_number
_atom_type_number_in_cell
_atom_type_scat_dispersion_real
_atom_type_scat_dispersion_imag
_atom_type_scat_source
Cu 0 4 0.320 1.265
;International Tables for Crystallography
(1992, Vol. C, Tables 4.2.6.8 and 6.1.1.1)
;
Ta 0 4 -0.705 6.523
;International Tables for Crystallography
(1992, Vol. C, Tables 4.2.6.8 and 6.1.1.1)
;
O 0 4 0.011 0.006
;International Tables for Crystallography
(1992, Vol. C, Tables 4.2.6.8 and 6.1.1.1)
;
F 0 20 0.017 0.010
;International Tables for Crystallography
(1992, Vol. C, Tables 4.2.6.8 and 6.1.1.1)
;
N 0 16 0.006 0.003
;International Tables for Crystallography
(1992, Vol. C, Tables 4.2.6.8 and 6.1.1.1)
;
C 0 80 0.003 0.002
;International Tables for Crystallography
(1992, Vol. C, Tables 4.2.6.8 and 6.1.1.1)
;
H 0 80 0.000 0.000
;International Tables for Crystallography
(1992, Vol. C, Table 6.1.1.2)
;

loop_
_geom_angle_atom_site_label_1
_geom_angle_atom_site_label_2
_geom_angle_atom_site_label_3
_geom_angle
_geom_angle_site_symmetry_1
_geom_angle_site_symmetry_2
_geom_angle_site_symmetry_3
_geom_angle_publ_flag
F(1) Ta(1) F(1) 180.00 . . 3_666 yes
F(1) Ta(1) F(2) 89.6(1) . . . yes
F(1) Ta(1) F(2) 90.4(1) . . 3_666 yes
F(1) Ta(1) F(3) 90.2(1) . . . yes
F(1) Ta(1) F(3) 89.8(1) . . 3_666 yes
F(1) Ta(1) F(2) 90.4(1) 3_666 . . yes
F(1) Ta(1) F(2) 89.6(1) 3_666 . 3_666 yes
F(1) Ta(1) F(3) 89.8(1) 3_666 . . yes
F(1) Ta(1) F(3) 90.2(1) 3_666 . 3_666 yes
F(2) Ta(1) F(2) 180.00 . . 3_666 yes
F(2) Ta(1) F(3) 89.6(1) . . . yes
F(2) Ta(1) F(3) 90.4(1) . . 3_666 yes
F(2) Ta(1) F(3) 90.4(1) 3_666 . . yes
F(2) Ta(1) F(3) 89.6(1) 3_666 . 3_666 yes
F(3) Ta(1) F(3) 180.00 . . 3_666 yes
N(1) Cu(1) N(1) 180.00 . . 7_556 yes
N(1) Cu(1) N(2) 87.9(1) . . . yes
N(1) Cu(1) N(2) 92.1(1) . . 7_556 yes
N(1) Cu(1) N(2) 92.1(1) 7_556 . . yes
N(1) Cu(1) N(2) 87.9(1) 7_556 . 7_556 yes
N(2) Cu(1) N(2) 180.00 . . 7_556 yes
Cu(1) N(1) C(1) 120.6(3) . . . yes
Cu(1) N(1) C(5) 121.2(3) . . . yes
C(1) N(1) C(5) 118.0(4) . . . yes
Cu(1) N(2) C(6) 123.7(3) . . . yes
Cu(1) N(2) C(10) 119.5(3) . . . yes
C(6) N(2) C(10) 116.7(4) . . . yes
N(1) C(1) C(2) 122.5(5) . . . yes
N(1) C(1) H(1) 118.8 . . . no
C(2) C(1) H(1) 118.7 . . . no
C(1) C(2) C(3) 119.1(5) . . . yes
C(1) C(2) H(2) 120.6 . . . no
C(3) C(2) H(2) 120.3 . . . no
C(2) C(3) C(4) 118.5(5) . . . yes
C(2) C(3) H(3) 120.8 . . . no
C(4) C(3) H(3) 120.7 . . . no
C(3) C(4) C(5) 119.2(5) . . . yes
C(3) C(4) H(4) 120.3 . . . no
C(5) C(4) H(4) 120.5 . . . no
N(1) C(5) C(4) 122.6(5) . . . yes
N(1) C(5) H(5) 118.7 . . . no
C(4) C(5) H(5) 118.7 . . . no
N(2) C(6) C(7) 123.4(5) . . . yes
N(2) C(6) H(6) 118.3 . . . no
C(7) C(6) H(6) 118.3 . . . no
C(6) C(7) C(8) 118.7(5) . . . yes
C(6) C(7) H(7) 120.7 . . . no
C(8) C(7) H(7) 120.5 . . . no
C(7) C(8) C(9) 118.5(5) . . . yes
C(7) C(8) H(8) 120.7 . . . no
C(9) C(8) H(8) 120.8 . . . no
C(8) C(9) C(10) 119.4(5) . . . yes
C(8) C(9) H(9) 120.2 . . . no
C(10) C(9) H(9) 120.4 . . . no
N(2) C(10) C(9) 123.2(4) . . . yes
N(2) C(10) H(10) 118.5 . . . no
C(9) C(10) H(10) 118.2 . . . no

loop_
_geom_bond_atom_site_label_1
_geom_bond_atom_site_label_2
_geom_bond_distance
_geom_bond_site_symmetry_1
_geom_bond_site_symmetry_2
_geom_bond_publ_flag
Ta(1) F(1) 1.924(3) . . yes
Ta(1) F(1) 1.924(3) . 3_666 yes
Ta(1) F(2) 1.923(3) . . yes
Ta(1) F(2) 1.923(3) . 3_666 yes
Ta(1) F(3) 1.908(3) . . yes
Ta(1) F(3) 1.908(3) . 3_666 yes
Cu(1) N(1) 2.031(4) . . yes
Cu(1) N(1) 2.031(4) . 7_556 yes
Cu(1) N(2) 2.060(4) . . yes
Cu(1) N(2) 2.060(4) . 7_556 yes
N(1) C(1) 1.336(6) . . yes
N(1) C(5) 1.342(6) . . yes
N(2) C(6) 1.335(6) . . yes
N(2) C(10) 1.349(6) . . yes
C(1) C(2) 1.382(7) . . yes
C(1) H(1) 0.95 . . no
C(2) C(3) 1.379(7) . . yes
C(2) H(2) 0.94 . . no
C(3) C(4) 1.380(8) . . yes
C(3) H(3) 0.95 . . no
C(4) C(5) 1.375(7) . . yes
C(4) H(4) 0.95 . . no
C(5) H(5) 0.95 . . no
C(6) C(7) 1.373(7) . . yes
C(6) H(6) 0.95 . . no
C(7) C(8) 1.382(7) . . yes
C(7) H(7) 0.95 . . no
C(8) C(9) 1.368(7) . . yes
C(8) H(8) 0.95 . . no
C(9) C(10) 1.362(7) . . yes
C(9) H(9) 0.95 . . no
C(10) H(10) 0.95 . . no

loop_
_geom_contact_atom_site_label_1
_geom_contact_atom_site_label_2
_geom_contact_distance
_geom_contact_site_symmetry_1
_geom_contact_site_symmetry_2
_geom_contact_publ_flag
Cu(1) F(1) 2.369(3) . . no
Cu(1) F(1) 2.369(3) . 7_556 no

loop_
_geom_torsion_atom_site_label_1
_geom_torsion_atom_site_label_2
_geom_torsion_atom_site_label_3
_geom_torsion_atom_site_label_4
_geom_torsion_site_symmetry_1
_geom_torsion_site_symmetry_2
_geom_torsion_site_symmetry_3
_geom_torsion_site_symmetry_4
_geom_torsion
_geom_torsion_publ_flag
? ? ? ? ? ? ? ? ? ?
